data_4322608
loop_
_publ_author_name
'Ghezai Musie'
'Joseph H. Reibenspies'
'Marcetta Y. Darensbourg'

_publ_section_title
;
 Synthesis, Structures, and Electrochemical Properties of Nickel Complexes
 of Macrocyclic N2S2 Aminothioethers
;
_journal_name_full 'Inorganic Chemistry'
_journal_page_first 302
_journal_page_last 310
_journal_paper_doi 10.1021/ic970526t
_journal_volume 37
_journal_year 1998
_chemical_formula_sum 'C17 H39 Br2 N2 Ni O2.5 S2'
_chemical_formula_weight 594.15
_chemical_name_systematic
; 
 ? 
;
_space_group_IT_number 14
_symmetry_cell_setting monoclinic
_symmetry_space_group_name_Hall '-P 2ybc'
_symmetry_space_group_name_H-M 'P 1 21/c 1'
_atom_sites_solution_hydrogens geom
_atom_sites_solution_primary direct
_atom_sites_solution_secondary difmap
_audit_creation_method SHELXL
_cell_angle_alpha 90.00
_cell_angle_beta 97.84(2)
_cell_angle_gamma 90.00
_cell_formula_units_Z 8
_cell_length_a 18.821(5)
_cell_length_b 7.848(2)
_cell_length_c 32.968(8)
_cell_measurement_temperature 293(2)
_cell_volume 4824(2)
_computing_cell_refinement P3VAX
_computing_data_collection P3VAX
_computing_data_reduction XDISK
_computing_molecular_graphics XP
_computing_publication_material CIFTAB
_computing_structure_refinement 'SHELXL-93 (Sheldrick, 1993)'
_computing_structure_solution 'SHELXS-86 (Sheldrick, 1990)'
_diffrn_ambient_temperature 293(2)
_diffrn_radiation_monochromator graphite
_diffrn_radiation_source 'fine-focus sealed tube'
_diffrn_radiation_type MoKa
_diffrn_radiation_wavelength 0.71073
_diffrn_reflns_av_R_equivalents 0.0488
_diffrn_reflns_av_sigmaI/netI 0.1884
_diffrn_reflns_limit_h_max 22
_diffrn_reflns_limit_h_min 0
_diffrn_reflns_limit_k_max 9
_diffrn_reflns_limit_k_min 0
_diffrn_reflns_limit_l_max 38
_diffrn_reflns_limit_l_min -39
_diffrn_reflns_number 8773
_diffrn_reflns_theta_max 25.00
_diffrn_reflns_theta_min 2.58
_exptl_absorpt_coefficient_mu 4.307
_exptl_absorpt_correction_T_max 0.9921
_exptl_absorpt_correction_T_min 0.6641
_exptl_absorpt_correction_type psi-scan
_exptl_crystal_colour red
_exptl_crystal_density_diffrn 1.636
_exptl_crystal_description block
_exptl_crystal_F_000 2440
_exptl_crystal_size_max 0.4
_exptl_crystal_size_mid 0.3
_exptl_crystal_size_min 0.3
_refine_diff_density_max 1.270
_refine_diff_density_min -1.220
_refine_diff_density_rms 0.139
_refine_ls_extinction_coef 0.00046(10)
_refine_ls_extinction_expression Fc^*^=kFc[1+0.001xFc^2^l^3^/sin(2q)]^-1/4^
_refine_ls_extinction_method SHELXL
_refine_ls_goodness_of_fit_all 1.109
_refine_ls_goodness_of_fit_obs 1.403
_refine_ls_matrix_type full
_refine_ls_number_parameters 479
_refine_ls_number_reflns 8461
_refine_ls_number_restraints 0
_refine_ls_restrained_S_all 2.951
_refine_ls_restrained_S_obs 1.403
_refine_ls_R_factor_all 0.1913
_refine_ls_R_factor_obs 0.0771
_refine_ls_shift/esd_max 0.003
_refine_ls_shift/esd_mean 0.000
_refine_ls_structure_factor_coef Fsqd
_refine_ls_weighting_details
;  
 calc [0.00000+1.00000exp(2.00(sinq/l)^2^)]/   
   [s^2^(Fo^2^)+ 0.0000+5.0000*P+(0.0435P)^2^+0.0000sinq/l]   
 where P = 0.33333Fo^2^ + 0.66667Fc^2^ 
;
_refine_ls_weighting_scheme calc
_refine_ls_wR_factor_all 0.3877
_refine_ls_wR_factor_obs 0.1247
_reflns_number_observed 3622
_reflns_number_total 8494
_reflns_observed_criterion >2sigma(I)
_cod_data_source_file ic970526t_2.cif
_cod_data_source_block III*Br2
_cod_original_cell_volume 4824.1(21)
_cod_original_formula_sum 'C17 H39 Br2 N2 Ni O2.50 S2'
_cod_database_code 4322608

loop_
_symmetry_equiv_pos_as_xyz
'x, y, z'
'-x, y+1/2, -z+1/2'
'-x, -y, -z'
'x, -y-1/2, z-1/2'

loop_
_atom_site_aniso_label
_atom_site_aniso_U_11
_atom_site_aniso_U_22
_atom_site_aniso_U_33
_atom_site_aniso_U_23
_atom_site_aniso_U_13
_atom_site_aniso_U_12
Br1 0.0523(8) 0.0780(11) 0.0452(8) 0.0024(8) 0.0120(6) 0.0149(8)
Br2 0.1129(13) 0.0569(11) 0.0970(13) 0.0323(10) 0.0679(11) 0.0345(10)
Br3 0.0527(8) 0.0827(12) 0.0538(9) 0.0047(9) 0.0089(7) 0.0137(8)
Br4 0.0566(8) 0.0703(11) 0.0401(8) 0.0107(8) -0.0003(6) -0.0013(8)
Ni1 0.0249(7) 0.0264(8) 0.0226(7) 0.0014(7) 0.0023(6) -0.0033(7)
Ni2 0.0267(7) 0.0257(8) 0.0196(7) -0.0011(7) -0.0001(6) 0.0007(7)
O1 0.048(6) 0.077(8) 0.096(8) -0.011(6) 0.002(5) -0.022(5)
O2 0.052(6) 0.087(8) 0.094(7) 0.016(7) 0.026(5) 0.004(6)
O3 0.078(7) 0.060(7) 0.089(7) 0.002(6) -0.015(6) -0.001(6)
O4 0.073(6) 0.127(10) 0.058(6) -0.035(7) -0.002(5) 0.004(7)
O5 0.056(6) 0.068(7) 0.088(7) 0.019(6) 0.007(5) -0.020(5)
S1 0.0266(15) 0.039(2) 0.028(2) 0.0017(15) 0.0074(12) 0.0002(14)
S2 0.031(2) 0.035(2) 0.0267(15) -0.0035(15) 0.0031(12) -0.0019(14)
S3 0.0286(15) 0.031(2) 0.0253(15) -0.0018(14) 0.0006(12) 0.0007(13)
S4 0.0294(15) 0.035(2) 0.0235(15) 0.0000(14) -0.0005(12) 0.0061(14)
N1 0.028(5) 0.027(6) 0.029(5) -0.004(5) 0.007(4) -0.010(4)
N2 0.028(5) 0.031(6) 0.025(5) -0.002(5) 0.008(4) -0.003(4)
N3 0.028(5) 0.033(6) 0.020(5) -0.004(4) -0.003(4) -0.002(4)
N4 0.029(5) 0.037(6) 0.026(5) -0.005(5) 0.002(4) -0.001(5)
C1 0.032(6) 0.022(7) 0.028(6) 0.002(5) -0.003(5) -0.007(5)
C2 0.039(7) 0.038(8) 0.023(6) -0.005(6) -0.002(5) 0.003(6)
C3 0.030(6) 0.029(7) 0.041(7) -0.004(6) -0.008(5) 0.007(6)
C4 0.014(5) 0.069(10) 0.049(8) -0.005(7) -0.001(5) -0.006(6)
C5 0.021(6) 0.049(9) 0.049(8) -0.007(7) 0.000(5) 0.004(6)
C6 0.031(6) 0.032(7) 0.039(7) 0.008(6) 0.005(5) -0.003(6)
C7 0.027(6) 0.027(7) 0.045(7) 0.011(6) 0.016(5) -0.002(5)
C8 0.041(6) 0.033(7) 0.021(6) 0.008(6) 0.016(5) 0.003(6)
C9 0.043(7) 0.030(7) 0.035(7) -0.002(6) -0.001(5) 0.008(6)
C10 0.039(6) 0.044(8) 0.006(5) 0.003(5) -0.001(4) 0.009(6)
C11 0.020(6) 0.053(8) 0.041(7) -0.004(7) -0.007(5) -0.007(6)
C12 0.034(7) 0.058(9) 0.051(8) -0.026(8) 0.012(6) -0.019(7)
C13 0.020(6) 0.047(9) 0.042(7) 0.004(6) -0.004(5) -0.004(6)
C14 0.057(8) 0.034(8) 0.051(8) 0.006(7) 0.007(7) 0.005(7)
C15 0.054(8) 0.072(10) 0.031(7) 0.000(7) 0.014(6) -0.010(7)
C16 0.052(8) 0.061(10) 0.024(6) 0.007(7) 0.003(6) 0.013(7)
C17 0.065(9) 0.050(9) 0.044(8) -0.017(7) 0.001(7) -0.017(7)
C18 0.022(6) 0.054(9) 0.028(6) 0.005(6) -0.002(5) -0.002(6)
C19 0.019(5) 0.038(7) 0.028(6) 0.000(6) 0.002(5) 0.006(5)
C20 0.033(6) 0.049(8) 0.022(6) 0.003(6) -0.007(5) 0.017(6)
C21 0.038(7) 0.053(9) 0.023(6) 0.016(6) 0.007(5) 0.026(6)
C22 0.029(6) 0.062(9) 0.027(6) 0.004(6) 0.007(5) 0.012(6)
C23 0.041(7) 0.032(7) 0.042(7) -0.015(6) 0.004(6) -0.010(6)
C24 0.033(6) 0.031(8) 0.047(8) 0.001(6) 0.003(6) 0.001(6)
C25 0.053(8) 0.021(7) 0.045(8) -0.003(6) 0.002(6) -0.004(6)
C26 0.033(6) 0.044(8) 0.034(7) 0.016(6) 0.005(5) 0.004(6)
C27 0.043(7) 0.033(8) 0.021(6) -0.001(6) 0.006(5) 0.001(6)
C28 0.045(7) 0.044(9) 0.044(7) -0.017(7) 0.018(6) -0.011(6)
C29 0.015(5) 0.053(9) 0.048(8) -0.017(7) -0.007(5) -0.011(6)
C30 0.047(7) 0.043(9) 0.041(7) 0.000(7) 0.004(6) -0.007(6)
C31 0.047(8) 0.080(11) 0.048(8) -0.005(8) 0.030(6) -0.006(8)
C32 0.041(7) 0.059(9) 0.030(7) 0.022(7) 0.013(5) 0.009(7)
C33 0.041(7) 0.091(12) 0.028(7) -0.020(8) 0.009(5) 0.000(8)
C34 0.032(6) 0.038(8) 0.045(7) -0.016(7) 0.007(5) 0.005(6)

loop_
_atom_site_label
_atom_site_type_symbol
_atom_site_fract_x
_atom_site_fract_y
_atom_site_fract_z
_atom_site_U_iso_or_equiv
_atom_site_thermal_displace_type
_atom_site_occupancy
_atom_site_calc_flag
_atom_site_refinement_flags
_atom_site_disorder_group
Br1 Br 0.05102(7) 0.7150(2) 0.28995(4) 0.0580(4) Uani 1 d . .
Br2 Br 0.51580(9) 1.1234(2) 0.43087(5) 0.0840(6) Uani 1 d . .
Br3 Br -0.09419(7) 1.1296(2) 0.04240(4) 0.0629(5) Uani 1 d . .
Br4 Br 0.32706(7) 0.3565(2) 0.18110(4) 0.0563(4) Uani 1 d . .
Ni1 Ni 0.13329(7) 0.7214(2) 0.11227(4) 0.0247(4) Uani 1 d . .
Ni2 Ni 0.37343(7) 1.4195(2) 0.37574(4) 0.0243(4) Uani 1 d . .
O1 O 0.0793(4) 1.0243(12) 0.0505(3) 0.074(3) Uani 1 d . .
H1O1 H 0.0358(4) 0.9966(12) 0.0430(3) 0.080 Uiso 1 d R .
H2O1 H 0.1025(4) 1.1097(12) 0.0434(3) 0.080 Uiso 1 d R .
O2 O 0.3877(4) 0.4312(12) -0.0088(3) 0.076(3) Uani 1 d . .
H1O2 H 0.4157(4) 0.4193(12) -0.0267(3) 0.080 Uiso 1 d R .
H2O2 H 0.3534(4) 0.3603(12) -0.0130(3) 0.080 Uiso 1 d R .
O3 O 0.5275(5) 1.0715(12) 0.3297(3) 0.078(3) Uani 1 d . .
H1O3 H 0.5663(5) 1.1279(12) 0.3313(3) 0.080 Uiso 1 d R .
H2O3 H 0.5060(5) 0.9808(12) 0.3352(3) 0.080 Uiso 1 d R .
O4 O 0.0967(4) 0.3082(13) 0.2797(3) 0.087(4) Uani 1 d . .
H1O4 H 0.1005(4) 0.3053(13) 0.2543(3) 0.080 Uiso 1 d R .
H2O4 H 0.1123(4) 0.3065(13) 0.3052(3) 0.080 Uiso 1 d R .
O5 O -0.1416(4) 0.3520(12) 0.1243(3) 0.071(3) Uani 1 d . .
H1O5 H -0.1772(4) 0.2954(12) 0.1303(3) 0.080 Uiso 1 d R .
H2O5 H -0.1386(4) 0.4042(12) 0.1020(3) 0.080 Uiso 1 d R .
S1 S 0.20493(14) 0.6917(4) 0.06618(8) 0.0307(7) Uani 1 d . .
S2 S 0.20039(14) 0.9187(4) 0.14420(8) 0.0313(7) Uani 1 d . .
S3 S 0.47773(14) 1.4775(4) 0.35837(8) 0.0286(7) Uani 1 d . .
S4 S 0.40699(14) 1.4853(4) 0.43994(8) 0.0296(7) Uani 1 d . .
N1 N 0.0691(4) 0.5516(11) 0.0822(2) 0.027(2) Uani 1 d . .
N2 N 0.0657(4) 0.7556(11) 0.1527(2) 0.028(2) Uani 1 d . .
N3 N 0.3445(4) 1.3378(11) 0.3190(2) 0.027(2) Uani 1 d . .
N4 N 0.2790(4) 1.3538(12) 0.3911(2) 0.031(2) Uani 1 d . .
C1 C 0.1784(5) 0.4743(14) 0.0474(3) 0.028(3) Uani 1 d . .
C2 C 0.0976(5) 0.4888(15) 0.0441(3) 0.034(3) Uani 1 d . .
H2A H 0.0805(5) 0.5626(15) 0.0216(3) 0.080 Uiso 1 d R .
H2B H 0.0771(5) 0.3781(15) 0.0380(3) 0.080 Uiso 1 d R .
C3 C -0.0023(5) 0.6355(15) 0.0667(3) 0.034(3) Uani 1 d . .
H3A H -0.0284(5) 0.5641(15) 0.0462(3) 0.080 Uiso 1 d R .
H3B H 0.0068(5) 0.7417(15) 0.0539(3) 0.080 Uiso 1 d R .
C4 C -0.0441(5) 0.6945(17) 0.1002(3) 0.045(3) Uani 1 d . .
H4A H -0.0496(5) 0.5936(17) 0.1160(3) 0.080 Uiso 1 d R .
H4B H -0.0906(5) 0.7359(17) 0.0889(3) 0.080 Uiso 1 d R .
C5 C -0.0027(5) 0.8235(15) 0.1298(3) 0.040(3) Uani 1 d . .
H5A H 0.0095(5) 0.9134(15) 0.1123(3) 0.080 Uiso 1 d R .
H5B H -0.0320(5) 0.8711(15) 0.1486(3) 0.080 Uiso 1 d R .
C6 C 0.0573(5) 0.4008(14) 0.1088(3) 0.034(3) Uani 1 d . .
H6A H 0.0816(5) 0.3026(14) 0.1002(3) 0.080 Uiso 1 d R .
H6B H 0.0070(5) 0.3753(14) 0.1061(3) 0.080 Uiso 1 d R .
C7 C 0.0836(5) 0.4324(14) 0.1540(3) 0.032(3) Uani 1 d . .
H7A H 0.1345(5) 0.4504(14) 0.1565(3) 0.080 Uiso 1 d R .
H7B H 0.0759(5) 0.3328(14) 0.1698(3) 0.080 Uiso 1 d R .
C8 C 0.0528(5) 0.5863(14) 0.1735(3) 0.031(3) Uani 1 d . .
H8A H 0.0019(5) 0.5701(14) 0.1716(3) 0.080 Uiso 1 d R .
H8B H 0.0720(5) 0.5933(14) 0.2020(3) 0.080 Uiso 1 d R .
C9 C 0.0917(5) 0.8889(14) 0.1838(3) 0.037(3) Uani 1 d . .
H9A H 0.0697(5) 0.8719(14) 0.2081(3) 0.080 Uiso 1 d R .
H9B H 0.0758(5) 0.9969(14) 0.1723(3) 0.080 Uiso 1 d R .
C10 C 0.1727(5) 0.8958(15) 0.1957(3) 0.030(3) Uani 1 d . .
C11 C 0.2943(5) 0.8666(16) 0.1513(3) 0.039(3) Uani 1 d . .
H11A H 0.3020(5) 0.7657(16) 0.1677(3) 0.080 Uiso 1 d R .
H11B H 0.3210(5) 0.9577(16) 0.1655(3) 0.080 Uiso 1 d R .
C12 C 0.3236(6) 0.8365(16) 0.1108(4) 0.047(4) Uani 1 d . .
H12A H 0.3751(6) 0.8368(16) 0.1151(4) 0.080 Uiso 1 d R .
H12B H 0.3082(6) 0.9291(16) 0.0927(4) 0.080 Uiso 1 d R .
C13 C 0.2982(5) 0.6735(15) 0.0899(3) 0.037(3) Uani 1 d . .
H13A H 0.3284(5) 0.6431(15) 0.0698(3) 0.080 Uiso 1 d R .
H13B H 0.3014(5) 0.5847(15) 0.1101(3) 0.080 Uiso 1 d R .
C14 C 0.2117(6) 0.3353(15) 0.0766(4) 0.048(3) Uani 1 d . .
H14A H 0.1979(6) 0.2234(15) 0.0666(4) 0.080 Uiso 1 d R .
H14B H 0.2629(6) 0.3466(15) 0.0788(4) 0.080 Uiso 1 d R .
H14C H 0.1967(6) 0.3517(15) 0.1030(4) 0.080 Uiso 1 d R .
C15 C 0.2002(6) 0.4533(17) 0.0051(3) 0.051(4) Uani 1 d . .
H15A H 0.1870(6) 0.3428(17) -0.0059(3) 0.080 Uiso 1 d R .
H15B H 0.1775(6) 0.5396(17) -0.0128(3) 0.080 Uiso 1 d R .
H15C H 0.2514(6) 0.4663(17) 0.0075(3) 0.080 Uiso 1 d R .
C16 C 0.2052(6) 0.7361(16) 0.2188(3) 0.046(3) Uani 1 d . .
H16A H 0.1908(6) 0.7287(16) 0.2456(3) 0.080 Uiso 1 d R .
H16B H 0.1891(6) 0.6367(16) 0.2033(3) 0.080 Uiso 1 d R .
H16C H 0.2566(6) 0.7431(16) 0.2213(3) 0.080 Uiso 1 d R .
C17 C 0.1926(6) 1.0556(16) 0.2208(4) 0.053(4) Uani 1 d . .
H17A H 0.1789(6) 1.0470(16) 0.2477(4) 0.080 Uiso 1 d R .
H17B H 0.2435(6) 1.0727(16) 0.2229(4) 0.080 Uiso 1 d R .
H17C H 0.1682(6) 1.1503(16) 0.2067(4) 0.080 Uiso 1 d R .
C18 C 0.4507(5) 1.5180(16) 0.3031(3) 0.035(3) Uani 1 d . .
C19 C 0.4055(5) 1.3579(14) 0.2928(3) 0.028(3) Uani 1 d . .
H19A H 0.3842(5) 1.3644(14) 0.2647(3) 0.080 Uiso 1 d R .
H19B H 0.4355(5) 1.2587(14) 0.2962(3) 0.080 Uiso 1 d R .
C20 C 0.2775(5) 1.4279(15) 0.2986(3) 0.035(3) Uani 1 d . .
H20A H 0.2437(5) 1.3420(15) 0.2879(3) 0.080 Uiso 1 d R .
H20B H 0.2884(5) 1.4954(15) 0.2759(3) 0.080 Uiso 1 d R .
C21 C 0.2415(6) 1.5351(15) 0.3286(3) 0.038(3) Uani 1 d . .
H21A H 0.2011(6) 1.5918(15) 0.3135(3) 0.080 Uiso 1 d R .
H21B H 0.2755(6) 1.6212(15) 0.3389(3) 0.080 Uiso 1 d R .
C22 C 0.2171(5) 1.4447(16) 0.3649(3) 0.039(3) Uani 1 d . .
H22A H 0.1974(5) 1.5258(16) 0.3821(3) 0.080 Uiso 1 d R .
H22B H 0.1804(5) 1.3638(16) 0.3554(3) 0.080 Uiso 1 d R .
C23 C 0.3328(6) 1.1497(14) 0.3221(3) 0.038(3) Uani 1 d . .
H23A H 0.3735(6) 1.0969(14) 0.3380(3) 0.080 Uiso 1 d R .
H23B H 0.3282(6) 1.1019(14) 0.2951(3) 0.080 Uiso 1 d R .
C24 C 0.2666(5) 1.1014(15) 0.3425(3) 0.037(3) Uani 1 d . .
H24A H 0.2595(5) 0.9803(15) 0.3415(3) 0.080 Uiso 1 d R .
H24B H 0.2257(5) 1.1537(15) 0.3267(3) 0.080 Uiso 1 d R .
C25 C 0.2707(6) 1.1614(14) 0.3865(3) 0.040(3) Uani 1 d . .
H25A H 0.2279(6) 1.1276(14) 0.3972(3) 0.080 Uiso 1 d R .
H25B H 0.3104(6) 1.1050(14) 0.4023(3) 0.080 Uiso 1 d R .
C26 C 0.2742(5) 1.3920(15) 0.4356(3) 0.037(3) Uani 1 d . .
H26A H 0.2881(5) 1.2913(15) 0.4513(3) 0.080 Uiso 1 d R .
H26B H 0.2251(5) 1.4159(15) 0.4385(3) 0.080 Uiso 1 d R .
C27 C 0.3170(6) 1.5436(15) 0.4524(3) 0.032(3) Uani 1 d . .
C28 C 0.4608(6) 1.6785(15) 0.4470(3) 0.043(3) Uani 1 d . .
H28A H 0.4707(6) 1.7080(15) 0.4755(3) 0.080 Uiso 1 d R .
H28B H 0.4340(6) 1.7694(15) 0.4327(3) 0.080 Uiso 1 d R .
C29 C 0.5299(5) 1.6577(16) 0.4267(3) 0.040(3) Uani 1 d . .
H29A H 0.5477(5) 1.5450(16) 0.4332(3) 0.080 Uiso 1 d R .
H29B H 0.5657(5) 1.7387(16) 0.4376(3) 0.080 Uiso 1 d R .
C30 C 0.5138(6) 1.6759(15) 0.3795(3) 0.044(3) Uani 1 d . .
H30A H 0.4796(6) 1.7661(15) 0.3732(3) 0.080 Uiso 1 d R .
H30B H 0.5562(6) 1.7032(15) 0.3676(3) 0.080 Uiso 1 d R .
C31 C 0.5183(6) 1.5059(18) 0.2817(3) 0.056(4) Uani 1 d . .
H31A H 0.5061(6) 1.5300(18) 0.2530(3) 0.080 Uiso 1 d R .
H31B H 0.5544(6) 1.5845(18) 0.2935(3) 0.080 Uiso 1 d R .
H31C H 0.5363(6) 1.3916(18) 0.2851(3) 0.080 Uiso 1 d R .
C32 C 0.4142(6) 1.6907(15) 0.2940(3) 0.043(3) Uani 1 d . .
H32A H 0.4028(6) 1.7055(15) 0.2649(3) 0.080 Uiso 1 d R .
H32B H 0.3709(6) 1.6916(15) 0.3063(3) 0.080 Uiso 1 d R .
H32C H 0.4449(6) 1.7818(15) 0.3051(3) 0.080 Uiso 1 d R .
C33 C 0.3207(6) 1.5505(18) 0.4993(3) 0.053(4) Uani 1 d . .
H33A H 0.2743(6) 1.5816(18) 0.5060(3) 0.080 Uiso 1 d R .
H33B H 0.3331(6) 1.4388(18) 0.5099(3) 0.080 Uiso 1 d R .
H33C H 0.3558(6) 1.6312(18) 0.5113(3) 0.080 Uiso 1 d R .
C34 C 0.2927(5) 1.7144(15) 0.4351(3) 0.038(3) Uani 1 d . .
H34A H 0.2471(5) 1.7420(15) 0.4434(3) 0.080 Uiso 1 d R .
H34B H 0.3267(5) 1.8024(15) 0.4440(3) 0.080 Uiso 1 d R .
H34C H 0.2876(5) 1.7052(15) 0.4058(3) 0.080 Uiso 1 d R .

loop_
_atom_type_symbol
_atom_type_description
_atom_type_scat_dispersion_real
_atom_type_scat_dispersion_imag
_atom_type_scat_source
C C 0.0033 0.0016 'International Tables Vol C Tables 4.2.6.8 and 6.1.1.4'
H H 0.0000 0.0000 'International Tables Vol C Tables 4.2.6.8 and 6.1.1.4'
N N 0.0061 0.0033 'International Tables Vol C Tables 4.2.6.8 and 6.1.1.4'
O O 0.0106 0.0060 'International Tables Vol C Tables 4.2.6.8 and 6.1.1.4'
S S 0.1246 0.1234 'International Tables Vol C Tables 4.2.6.8 and 6.1.1.4'
Ni Ni 0.3393 1.1124 'International Tables Vol C Tables 4.2.6.8 and 6.1.1.4'
Br Br -0.2901 2.4595 'International Tables Vol C Tables 4.2.6.8 and 6.1.1.4'

loop_
_geom_angle_atom_site_label_1
_geom_angle_atom_site_label_2
_geom_angle_atom_site_label_3
_geom_angle
_geom_angle_site_symmetry_1
_geom_angle_site_symmetry_3
_geom_angle_publ_flag
N1 Ni1 N2 91.4(3) . . ?
N1 Ni1 S2 177.2(3) . . ?
N2 Ni1 S2 87.8(3) . . ?
N1 Ni1 S1 88.4(2) . . ?
N2 Ni1 S1 177.6(3) . . ?
S2 Ni1 S1 92.30(12) . . ?
N3 Ni2 N4 91.0(3) . . ?
N3 Ni2 S3 87.7(2) . . ?
N4 Ni2 S3 177.0(3) . . ?
N3 Ni2 S4 174.8(3) . . ?
N4 Ni2 S4 87.9(3) . . ?
S3 Ni2 S4 93.08(11) . . ?
C13 S1 C1 105.7(5) . . ?
C13 S1 Ni1 111.1(4) . . ?
C1 S1 Ni1 99.6(3) . . ?
C11 S2 C10 104.7(5) . . ?
C11 S2 Ni1 113.3(4) . . ?
C10 S2 Ni1 99.1(4) . . ?
C30 S3 C18 105.6(5) . . ?
C30 S3 Ni2 112.8(4) . . ?
C18 S3 Ni2 99.2(3) . . ?
C28 S4 C27 106.0(5) . . ?
C28 S4 Ni2 113.8(4) . . ?
C27 S4 Ni2 96.9(3) . . ?
C6 N1 C2 109.0(8) . . ?
C6 N1 C3 110.0(8) . . ?
C2 N1 C3 104.9(7) . . ?
C6 N1 Ni1 111.5(6) . . ?
C2 N1 Ni1 112.0(6) . . ?
C3 N1 Ni1 109.2(6) . . ?
C5 N2 C9 106.0(8) . . ?
C5 N2 C8 110.9(8) . . ?
C9 N2 C8 110.8(8) . . ?
C5 N2 Ni1 107.2(6) . . ?
C9 N2 Ni1 112.0(6) . . ?
C8 N2 Ni1 109.8(6) . . ?
C23 N3 C20 111.6(8) . . ?
C23 N3 C19 105.5(8) . . ?
C20 N3 C19 109.9(7) . . ?
C23 N3 Ni2 106.1(7) . . ?
C20 N3 Ni2 111.9(6) . . ?
C19 N3 Ni2 111.6(6) . . ?
C26 N4 C25 106.0(9) . . ?
C26 N4 C22 108.3(8) . . ?
C25 N4 C22 110.2(8) . . ?
C26 N4 Ni2 111.8(6) . . ?
C25 N4 Ni2 108.4(7) . . ?
C22 N4 Ni2 112.0(6) . . ?
C2 C1 C15 109.7(8) . . ?
C2 C1 C14 114.9(9) . . ?
C15 C1 C14 111.1(10) . . ?
C2 C1 S1 100.2(7) . . ?
C15 C1 S1 108.1(8) . . ?
C14 C1 S1 112.2(7) . . ?
N1 C2 C1 115.4(8) . . ?
C4 C3 N1 114.1(8) . . ?
C3 C4 C5 113.3(8) . . ?
N2 C5 C4 114.2(9) . . ?
N1 C6 C7 112.8(9) . . ?
C8 C7 C6 116.7(9) . . ?
C7 C8 N2 114.1(7) . . ?
N2 C9 C10 115.0(9) . . ?
C17 C10 C9 109.4(9) . . ?
C17 C10 C16 110.4(8) . . ?
C9 C10 C16 114.3(10) . . ?
C17 C10 S2 109.9(8) . . ?
C9 C10 S2 99.5(6) . . ?
C16 C10 S2 112.9(7) . . ?
C12 C11 S2 112.8(7) . . ?
C13 C12 C11 113.6(10) . . ?
C12 C13 S1 111.0(8) . . ?
C19 C18 C32 117.5(8) . . ?
C19 C18 C31 108.5(10) . . ?
C32 C18 C31 109.9(10) . . ?
C19 C18 S3 98.5(7) . . ?
C32 C18 S3 113.7(8) . . ?
C31 C18 S3 108.0(7) . . ?
C18 C19 N3 113.3(8) . . ?
N3 C20 C21 112.5(8) . . ?
C22 C21 C20 117.6(10) . . ?
C21 C22 N4 112.1(8) . . ?
N3 C23 C24 114.0(9) . . ?
C25 C24 C23 113.7(9) . . ?
C24 C25 N4 113.2(9) . . ?
C27 C26 N4 114.4(9) . . ?
C26 C27 C34 116.6(9) . . ?
C26 C27 C33 110.2(9) . . ?
C34 C27 C33 108.6(10) . . ?
C26 C27 S4 100.6(7) . . ?
C34 C27 S4 112.1(8) . . ?
C33 C27 S4 108.3(7) . . ?
C29 C28 S4 109.9(8) . . ?
C30 C29 C28 111.3(9) . . ?
C29 C30 S3 108.6(8) . . ?

loop_
_geom_bond_atom_site_label_1
_geom_bond_atom_site_label_2
_geom_bond_distance
_geom_bond_site_symmetry_2
_geom_bond_publ_flag
Ni1 N1 1.972(8) . ?
Ni1 N2 1.983(8) . ?
Ni1 S2 2.176(3) . ?
Ni1 S1 2.177(3) . ?
Ni2 N3 1.982(8) . ?
Ni2 N4 1.982(8) . ?
Ni2 S3 2.167(3) . ?
Ni2 S4 2.186(3) . ?
S1 C13 1.828(9) . ?
S1 C1 1.859(11) . ?
S2 C11 1.798(10) . ?
S2 C10 1.851(10) . ?
S3 C30 1.800(12) . ?
S3 C18 1.850(10) . ?
S4 C28 1.821(11) . ?
S4 C27 1.853(11) . ?
N1 C6 1.507(12) . ?
N1 C2 1.515(12) . ?
N1 C3 1.523(12) . ?
N2 C5 1.498(12) . ?
N2 C9 1.500(12) . ?
N2 C8 1.530(12) . ?
N3 C23 1.498(14) . ?
N3 C20 1.521(11) . ?
N3 C19 1.535(12) . ?
N4 C26 1.512(12) . ?
N4 C25 1.524(13) . ?
N4 C22 1.528(12) . ?
C1 C2 1.514(13) . ?
C1 C15 1.517(14) . ?
C1 C14 1.530(14) . ?
C3 C4 1.514(14) . ?
C4 C5 1.540(14) . ?
C6 C7 1.525(14) . ?
C7 C8 1.520(14) . ?
C9 C10 1.524(14) . ?
C10 C17 1.521(14) . ?
C10 C16 1.549(14) . ?
C11 C12 1.530(14) . ?
C12 C13 1.500(15) . ?
C18 C19 1.530(14) . ?
C18 C32 1.530(15) . ?
C18 C31 1.541(14) . ?
C20 C21 1.526(14) . ?
C21 C22 1.517(14) . ?
C23 C24 1.541(14) . ?
C24 C25 1.517(14) . ?
C26 C27 1.499(15) . ?
C27 C34 1.503(15) . ?
C27 C33 1.541(13) . ?
C28 C29 1.551(14) . ?
C29 C30 1.551(14) . ?
